data_7715687
loop_
_publ_author_name
'Wu, Zhi-Yuan'
'Yu, Mu-Xin'
'Zhang, Zi-Qing'
'Jiang, Jia-Xin'
'Liu, Ting'
'Jiang, Fei-Long'
'Chen, Lian'
'Hong, Mao-Chun'

_publ_section_title
;
 1D Cu(I)-based chiral organic-inorganic hybrid material with second
 harmonic generation and circular polarized luminescence.
;
_journal_issue 17
_journal_name_full 'Dalton transactions (Cambridge, England : 2003)'
_journal_page_first 7315
_journal_page_last 7320
_journal_paper_doi 10.1039/d4dt00735b
_journal_volume 53
_journal_year 2024
_chemical_absolute_configuration ad
_chemical_formula_moiety 'C20 H20 Cu2 I2 N2 O2'
_chemical_formula_sum 'C20 H20 Cu2 I2 N2 O2'
_chemical_formula_weight 701.26
_space_group_crystal_system monoclinic
_space_group_IT_number 5
_space_group_name_Hall 'I 2y'
_space_group_name_H-M_alt 'I 1 2 1'
_atom_sites_solution_hydrogens geom
_atom_sites_solution_primary iterative
_audit_creation_date 2024-03-04
_audit_creation_method
;
Olex2 1.5
(compiled 2023.08.24 svn.re1ec1418 for OlexSys, GUI svn.r6817)
;
_audit_update_record
;
2024-03-06 deposited with the CCDC.	2024-04-03 downloaded from the CCDC.
;
_cell_angle_alpha 90
_cell_angle_beta 98.923(4)
_cell_angle_gamma 90
_cell_formula_units_Z 4
_cell_length_a 8.6998(4)
_cell_length_b 13.2495(5)
_cell_length_c 18.6513(8)
_cell_measurement_reflns_used 4400
_cell_measurement_temperature 149.99(10)
_cell_measurement_theta_max 72.4200
_cell_measurement_theta_min 4.0880
_cell_volume 2123.88(16)
_computing_cell_refinement 'CrysAlisPro 1.171.40.84a (Rigaku OD, 2020)'
_computing_data_collection 'CrysAlisPro 1.171.40.84a (Rigaku OD, 2020)'
_computing_data_reduction 'CrysAlisPro 1.171.40.84a (Rigaku OD, 2020)'
_computing_molecular_graphics 'Olex2 1.5 (Dolomanov et al., 2009)'
_computing_publication_material 'Olex2 1.5 (Dolomanov et al., 2009)'
_computing_structure_refinement 'SHELXL 2019/2 (Sheldrick, 2015)'
_computing_structure_solution 'olex2.solve 1.5 (Bourhis et al., 2015)'
_diffrn_ambient_environment N~2~
_diffrn_ambient_temperature 149.99(10)
_diffrn_detector 'Hybrid Pixel Array Detector'
_diffrn_detector_area_resol_mean 10.0000
_diffrn_detector_type HyPix
_diffrn_measured_fraction_theta_full 0.999
_diffrn_measured_fraction_theta_max 0.999
_diffrn_measurement_details
;
List of Runs (angles in degrees, time in seconds):

  # Type    Start    End  Width  t~exp~   \w     \q     \k     \f   Frames
#--------------------------------------------------------------------------
  1  \w     -1.00  24.00   0.50    0.05    --    0.00  35.00 129.00   50
  2  \w     -7.00 119.00   0.50    0.05    --   37.11  35.00 129.00  252
  3  \w     74.00 159.00   0.50    0.05    --  109.24  35.00 129.00  170
  4  \w     33.00  74.00   0.50    0.05    --  109.24 -61.00  90.00   82
  5  \w     29.00  54.00   0.50    0.05    --  109.24 -45.00  30.00   50
  6  \w     29.00  54.00   0.50    0.05    --  109.24 -45.00   0.00   50
  7  \w     37.00  72.00   0.50    0.05    --  109.24 -61.00 -30.00   70
  8  \w     28.00  54.00   0.50    0.05    --  109.24 -45.00 -60.00   52
  9  \w     28.00  53.00   0.50    0.05    --  109.24 -45.00 -90.00   50
 10  \w     41.00  74.00   0.50    0.05    --  109.24 -61.00-180.00   66
 11  \w     29.00  54.00   0.50    0.05    --  109.24 -45.00-180.00   50
 12  \w    -32.00  16.00   0.50    0.05    --   37.11 -35.00 -27.00   96
 13  \w     94.00 177.00   0.50    0.05    --  109.24 112.00   0.00  166
 14  \w      5.00  43.00   0.50    0.05    --  -37.11  38.00-120.00   76
 15  \w     13.00  39.00   0.50    0.05    --  -37.11  19.00-180.00   52
 16  \w    136.00 178.00   0.50    0.05    --  109.24 112.00  30.00   84
 17  \w    107.00 133.00   0.50    0.05    --  109.24 112.00  30.00   52
 18  \w    -39.00  -4.00   0.50    0.05    --  -37.11  38.00-120.00   70
 19  \w    -68.00 -31.00   0.50    0.05    -- -104.50  61.00 -90.00   74
 20  \w    -68.00 -43.00   0.50    0.05    -- -104.50  61.00-150.00   50
 21  \w    -62.00 -31.00   0.50    0.05    -- -104.50  61.00   0.00   62
 22  \w    -62.00 -33.00   0.50    0.05    -- -104.50  61.00  30.00   58
 23  \w    -68.00 -35.00   0.50    0.05    -- -104.50  61.00  90.00   66
 24  \w    -57.00 -32.00   0.50    0.05    -- -104.50  61.00 120.00   50
 25  \w   -100.00 -40.00   0.50    0.05    -- -104.50  77.00 150.00  120
 26  \w    -90.00 -62.00   0.50    0.05    -- -104.50 -35.00 -27.00   56
 27  \w    -72.00 -28.00   0.50    0.05    -- -104.50 112.00 150.00   88
 28  \w    -82.00 -57.00   0.50    0.05    --  -37.11 -35.00 -27.00   50
 29  \w   -100.00 -15.00   0.50    0.05    --  -37.11 125.00-150.00  170
;
_diffrn_measurement_device 'four-circle diffractometer'
_diffrn_measurement_device_type 'XtaLAB Synergy R, HyPix'
_diffrn_measurement_method '\w scans'
_diffrn_orient_matrix_type 'CrysAlisPro convention (1999,Acta A55,543-557)'
_diffrn_orient_matrix_UB_11 0.0549515000
_diffrn_orient_matrix_UB_12 -0.0327347000
_diffrn_orient_matrix_UB_13 -0.0711297000
_diffrn_orient_matrix_UB_21 -0.1639914000
_diffrn_orient_matrix_UB_22 -0.0407744000
_diffrn_orient_matrix_UB_23 -0.0283966000
_diffrn_orient_matrix_UB_31 -0.0470155000
_diffrn_orient_matrix_UB_32 0.1038678000
_diffrn_orient_matrix_UB_33 -0.0335415000
_diffrn_radiation_monochromator mirror
_diffrn_radiation_probe x-ray
_diffrn_radiation_type 'Cu K\a'
_diffrn_radiation_wavelength 1.54184
_diffrn_reflns_av_R_equivalents 0.0257
_diffrn_reflns_av_unetI/netI 0.0294
_diffrn_reflns_Laue_measured_fraction_full 0.999
_diffrn_reflns_Laue_measured_fraction_max 0.999
_diffrn_reflns_limit_h_max 10
_diffrn_reflns_limit_h_min -10
_diffrn_reflns_limit_k_max 15
_diffrn_reflns_limit_k_min -5
_diffrn_reflns_limit_l_max 22
_diffrn_reflns_limit_l_min -22
_diffrn_reflns_number 5251
_diffrn_reflns_point_group_measured_fraction_full 0.683
_diffrn_reflns_point_group_measured_fraction_max 0.683
_diffrn_reflns_theta_full 67.064
_diffrn_reflns_theta_max 67.064
_diffrn_reflns_theta_min 4.110
_diffrn_source 'Rotating-anode X-ray tube'
_diffrn_source_type 'PhotonJet R (Cu) X-ray Source'
_exptl_absorpt_coefficient_mu 25.445
_exptl_absorpt_correction_T_max 1.00000
_exptl_absorpt_correction_T_min 0.19123
_exptl_absorpt_correction_type multi-scan
_exptl_absorpt_process_details
;
CrysAlisPro 1.171.40.84a (Rigaku Oxford Diffraction, 2020)
Empirical absorption correction using spherical harmonics,
implemented in SCALE3 ABSPACK scaling algorithm.
;
_exptl_crystal_colour 'clear orangish orange'
_exptl_crystal_colour_lustre clear
_exptl_crystal_colour_modifier orangish
_exptl_crystal_colour_primary orange
_exptl_crystal_density_diffrn 2.193
_exptl_crystal_description plate
_exptl_crystal_F_000 1336
_exptl_crystal_size_max 0.7
_exptl_crystal_size_mid 0.6
_exptl_crystal_size_min 0.5
_refine_diff_density_max 1.509
_refine_diff_density_min -1.370
_refine_diff_density_rms 0.182
_refine_ls_abs_structure_details
;
 Classical Flack method preferred over Parsons because s.u. lower.
;
_refine_ls_abs_structure_Flack 0.001(8)
_refine_ls_extinction_method none
_refine_ls_goodness_of_fit_ref 1.059
_refine_ls_hydrogen_treatment constr
_refine_ls_matrix_type full
_refine_ls_number_parameters 253
_refine_ls_number_reflns 2587
_refine_ls_number_restraints 1
_refine_ls_restrained_S_all 1.059
_refine_ls_R_factor_all 0.0346
_refine_ls_R_factor_gt 0.0340
_refine_ls_shift/su_max 0.001
_refine_ls_shift/su_mean 0.000
_refine_ls_structure_factor_coef Fsqd
_refine_ls_weighting_details 'w=1/[\s^2^(Fo^2^)+(0.0704P)^2^] where P=(Fo^2^+2Fc^2^)/3'
_refine_ls_weighting_scheme calc
_refine_ls_wR_factor_gt 0.0874
_refine_ls_wR_factor_ref 0.0883
_reflns_Friedel_coverage 0.305
_reflns_Friedel_fraction_full 0.335
_reflns_Friedel_fraction_max 0.335
_reflns_number_gt 2519
_reflns_number_total 2587
_reflns_threshold_expression 'I > 2\s(I)'
_cod_data_source_file d4dt00735b2.cif
_cod_data_source_block 2
_cod_depositor_comments 'Adding full bibliography for 7715686--7715687.cif.'
_cod_database_code 7715687
_shelx_shelxl_version_number 2019/2
_chemical_oxdiff_formula 'C H N O I Cu'
_shelx_space_group_comment
;
The symmetry employed for this shelxl refinement is uniquely defined
by the following loop, which should always be used as a source of
symmetry information in preference to the above space-group names.
They are only intended as comments.
;
_reflns_odcompleteness_completeness 99.90
_reflns_odcompleteness_iscentric 1
_reflns_odcompleteness_theta 66.97
_olex2_refinement_description
;
1.a Ternary CH refined with riding coordinates:
 C00E(H00E), C00N(H00N)
1.b Secondary CH2 refined with riding coordinates:
 C00J(H00A,H00B), C00L(H00I,H00J), C00M(H00K,H00L), C00R(H00M,H00P)
1.c Aromatic/amide H refined with riding coordinates:
 C008(H008), C009(H009), C00C(H00C), C00D(H00D), C00F(H00F), C00G(H00G),
 C00H(H00H), C00O(H00O), C00Q(H00Q), C00S(H00S)
;
_olex2_submission_special_instructions 'No special instructions were received'
_oxdiff_exptl_absorpt_empirical_details
;
Empirical correction (ABSPACK) includes:
- Absorption correction using spherical harmonics
- Frame scaling
;
_oxdiff_exptl_absorpt_empirical_full_max 3.257
_oxdiff_exptl_absorpt_empirical_full_min 0.646

loop_
_space_group_symop_operation_xyz
'x, y, z'
'-x, y, -z'
'x+1/2, y+1/2, z+1/2'
'-x+1/2, y+1/2, -z+1/2'

loop_
_atom_site_label
_atom_site_type_symbol
_atom_site_fract_x
_atom_site_fract_y
_atom_site_fract_z
_atom_site_U_iso_or_equiv
_atom_site_adp_type
_atom_site_occupancy
_atom_site_site_symmetry_order
_atom_site_calc_flag
_atom_site_refinement_flags_posn
_atom_site_refinement_flags_adp
_atom_site_refinement_flags_occupancy
_atom_site_disorder_assembly
_atom_site_disorder_group
I I 0.08701(5) 0.48691(3) 0.39942(2) 0.02299(19) Uani 1 1 d . . . . .
I1 I 0.41045(5) 0.50502(3) 0.60395(2) 0.0241(2) Uani 1 1 d . . . . .
Cu Cu 0.34792(14) 0.56657(12) 0.47132(6) 0.0301(3) Uani 1 1 d . . . . .
Cu1 Cu 0.14669(12) 0.41997(12) 0.53546(6) 0.0261(3) Uani 1 1 d . . . . .
O005 O 0.1475(5) 0.0998(5) 0.5092(3) 0.0289(13) Uani 1 1 d . . . . .
N006 N 0.3486(7) 0.7156(6) 0.4464(4) 0.0244(16) Uani 1 1 d . . . . .
C007 C 0.0856(7) 0.1921(7) 0.5114(4) 0.0221(17) Uani 1 1 d . . . . .
C008 C 0.8502(8) 0.1328(8) 0.7089(4) 0.0289(18) Uani 1 1 d . . . . .
H008 H 0.954789 0.111707 0.723350 0.035 Uiso 1 1 calc R U . . .
C009 C -0.1705(10) 0.7480(9) 0.3516(5) 0.034(2) Uani 1 1 d . . . . .
H009 H -0.159351 0.679757 0.367129 0.041 Uiso 1 1 calc R U . . .
O00A O 0.4197(6) 0.8759(5) 0.4330(3) 0.0329(13) Uani 1 1 d . . . . .
N00B N 0.1714(6) 0.2662(6) 0.5353(3) 0.0205(15) Uani 1 1 d . . . . .
C00C C -0.3013(10) 0.7767(9) 0.3044(6) 0.043(2) Uani 1 1 d . . . . .
H00C H -0.380224 0.728354 0.288927 0.052 Uiso 1 1 calc R U . . .
C00D C -0.2060(10) 0.9434(9) 0.3031(6) 0.046(3) Uani 1 1 d . . . . .
H00D H -0.215462 1.010245 0.284470 0.055 Uiso 1 1 calc R U . . .
C00E C 0.3311(8) 0.2233(6) 0.5584(4) 0.0228(16) Uani 1 1 d . . . . .
H00E H 0.408752 0.263129 0.535823 0.027 Uiso 1 1 calc R U . . .
C00F C 0.6627(9) 0.2499(9) 0.6450(5) 0.029(2) Uani 1 1 d . . . . .
H00F H 0.640937 0.309588 0.616984 0.035 Uiso 1 1 calc R U . . .
C00G C 0.5763(8) 0.1070(7) 0.7071(4) 0.0263(16) Uani 1 1 d . . . . .
H00G H 0.494376 0.067901 0.721133 0.032 Uiso 1 1 calc R U . . .
C00H C 0.8181(8) 0.2186(8) 0.6672(4) 0.030(2) Uani 1 1 d . . . . .
H00H H 0.901116 0.256793 0.653251 0.036 Uiso 1 1 calc R U . . .
C00I C -0.0556(8) 0.8168(7) 0.3768(4) 0.0233(16) Uani 1 1 d . . . . .
C00J C 0.3744(8) 0.2255(6) 0.6400(4) 0.0240(16) Uani 1 1 d . . . . .
H00A H 0.303780 0.180264 0.661768 0.029 Uiso 1 1 calc R U . . .
H00B H 0.360160 0.294829 0.657626 0.029 Uiso 1 1 calc R U . . .
C00K C 0.5420(8) 0.1926(7) 0.6646(4) 0.0245(16) Uani 1 1 d . . . . .
C00L C 0.3083(9) 0.8526(7) 0.3664(5) 0.0337(19) Uani 1 1 d . . . . .
H00I H 0.363065 0.837806 0.324901 0.040 Uiso 1 1 calc R U . . .
H00J H 0.234204 0.908774 0.353367 0.040 Uiso 1 1 calc R U . . .
C00M C 0.3163(8) 0.1163(7) 0.5253(4) 0.0300(18) Uani 1 1 d . . . . .
H00K H 0.364118 0.112935 0.480497 0.036 Uiso 1 1 calc R U . . .
H00L H 0.366550 0.065539 0.560269 0.036 Uiso 1 1 calc R U . . .
C00N C 0.2275(8) 0.7603(6) 0.3896(4) 0.0240(16) Uani 1 1 d . . . . .
H00N H 0.198792 0.712642 0.348046 0.029 Uiso 1 1 calc R U . . .
C00O C 0.7302(9) 0.0784(7) 0.7292(4) 0.0286(17) Uani 1 1 d . . . . .
H00O H 0.752400 0.020288 0.758792 0.034 Uiso 1 1 calc R U . . .
C00P C 0.4378(8) 0.7881(7) 0.4685(4) 0.0252(17) Uani 1 1 d . . . . .
C00Q C -0.3189(10) 0.8737(9) 0.2795(5) 0.039(2) Uani 1 1 d . . . . .
H00Q H -0.408261 0.892628 0.246258 0.046 Uiso 1 1 calc R U . . .
C00R C 0.0863(8) 0.7839(7) 0.4274(4) 0.0263(17) Uani 1 1 d . . . . .
H00M H 0.060255 0.722881 0.453758 0.032 Uiso 1 1 calc R U . . .
H00P H 0.115592 0.837729 0.463796 0.032 Uiso 1 1 calc R U . . .
C00S C -0.0761(9) 0.9174(8) 0.3546(6) 0.040(2) Uani 1 1 d . . . . .
H00S H -0.003281 0.967480 0.374068 0.048 Uiso 1 1 calc R U . . .

loop_
_atom_site_aniso_label
_atom_site_aniso_U_11
_atom_site_aniso_U_22
_atom_site_aniso_U_33
_atom_site_aniso_U_23
_atom_site_aniso_U_13
_atom_site_aniso_U_12
I 0.0160(3) 0.0267(5) 0.0247(2) 0.0008(2) -0.00193(19) -0.0042(2)
I1 0.0156(3) 0.0263(5) 0.0283(3) 0.0011(2) -0.00307(19) -0.0020(2)
Cu 0.0235(6) 0.0264(8) 0.0367(6) 0.0028(6) -0.0074(5) -0.0025(6)
Cu1 0.0182(5) 0.0255(8) 0.0321(6) -0.0006(5) -0.0037(4) 0.0016(5)
O005 0.012(3) 0.025(3) 0.049(3) -0.007(3) 0.001(2) 0.002(2)
N006 0.016(3) 0.025(4) 0.031(3) 0.002(3) -0.002(2) 0.002(3)
C007 0.014(4) 0.024(5) 0.028(3) 0.002(3) 0.002(3) 0.005(3)
C008 0.016(3) 0.033(5) 0.034(4) -0.006(4) -0.009(3) 0.001(4)
C009 0.027(4) 0.024(6) 0.048(5) 0.005(5) -0.007(4) 0.002(4)
O00A 0.022(3) 0.025(3) 0.052(3) 0.009(3) 0.003(2) -0.001(2)
N00B 0.010(3) 0.025(4) 0.026(3) 0.002(3) 0.000(2) 0.003(3)
C00C 0.028(4) 0.034(6) 0.060(6) -0.013(5) -0.015(4) -0.002(4)
C00D 0.028(4) 0.038(6) 0.073(6) 0.016(6) 0.009(4) 0.013(5)
C00E 0.006(3) 0.024(4) 0.036(4) 0.004(3) -0.003(3) 0.005(3)
C00F 0.018(4) 0.027(6) 0.040(4) 0.012(4) -0.003(3) 0.003(4)
C00G 0.018(3) 0.028(4) 0.032(3) -0.001(4) 0.004(3) -0.001(3)
C00H 0.014(4) 0.035(6) 0.037(4) 0.004(4) -0.004(3) 0.002(4)
C00I 0.016(3) 0.033(5) 0.021(3) -0.004(3) 0.002(3) 0.003(3)
C00J 0.012(3) 0.025(4) 0.037(4) 0.003(3) 0.007(3) 0.001(3)
C00K 0.021(4) 0.025(4) 0.025(3) 0.002(3) -0.004(3) 0.003(3)
C00L 0.023(4) 0.036(5) 0.042(4) 0.011(4) 0.003(3) 0.005(4)
C00M 0.010(3) 0.034(5) 0.044(4) -0.003(4) -0.005(3) 0.004(3)
C00N 0.011(3) 0.029(4) 0.030(3) 0.004(3) -0.004(3) 0.002(3)
C00O 0.028(4) 0.024(5) 0.032(4) 0.003(4) 0.000(3) 0.005(4)
C00P 0.018(3) 0.019(4) 0.039(4) 0.004(4) 0.004(3) 0.005(4)
C00Q 0.029(4) 0.046(6) 0.037(4) 0.007(4) -0.009(4) 0.013(5)
C00R 0.016(3) 0.036(5) 0.024(3) -0.001(4) -0.003(3) 0.002(4)
C00S 0.020(4) 0.030(5) 0.067(6) 0.001(5) 0.001(4) 0.007(4)

loop_
_atom_type_symbol
_atom_type_description
_atom_type_scat_dispersion_real
_atom_type_scat_dispersion_imag
_atom_type_scat_source
C C 0.0181 0.0091 'International Tables Vol C Tables 4.2.6.8 and 6.1.1.4'
H H 0.0000 0.0000 'International Tables Vol C Tables 4.2.6.8 and 6.1.1.4'
Cu Cu -1.9646 0.5888 'International Tables Vol C Tables 4.2.6.8 and 6.1.1.4'
I I -0.3257 6.8362 'International Tables Vol C Tables 4.2.6.8 and 6.1.1.4'
N N 0.0311 0.0180 'International Tables Vol C Tables 4.2.6.8 and 6.1.1.4'
O O 0.0492 0.0322 'International Tables Vol C Tables 4.2.6.8 and 6.1.1.4'

loop_
_geom_angle_atom_site_label_1
_geom_angle_atom_site_label_2
_geom_angle_atom_site_label_3
_geom_angle
_geom_angle_site_symmetry_1
_geom_angle_site_symmetry_3
_geom_angle_publ_flag
Cu I Cu1 123.36(4) . 2_556 ?
Cu1 I Cu 68.15(4) . . ?
Cu1 I Cu1 60.43(4) . 2_556 ?
Cu I1 Cu 59.65(5) . 2_656 ?
Cu I1 Cu1 68.92(4) . . ?
Cu1 I1 Cu 122.02(4) . 2_656 ?
I Cu I1 106.07(5) . 2_656 ?
I Cu Cu 154.89(5) . 2_656 ?
I Cu Cu1 55.82(3) . . ?
I1 Cu I 113.14(5) . . ?
I1 Cu I1 108.83(5) . 2_656 ?
I1 Cu Cu 64.64(4) . 2_656 ?
I1 Cu Cu1 122.64(5) 2_656 . ?
I1 Cu Cu1 57.32(4) . . ?
Cu Cu I1 55.71(4) 2_656 2_656 ?
Cu Cu Cu1 116.18(5) 2_656 . ?
N006 Cu I 107.59(19) . . ?
N006 Cu I1 121.3(2) . . ?
N006 Cu I1 98.0(2) . 2_656 ?
N006 Cu Cu 93.07(19) . 2_656 ?
N006 Cu Cu1 138.37(19) . . ?
I Cu1 I 105.82(5) . 2_556 ?
I Cu1 I1 109.79(5) . . ?
I Cu1 I1 107.30(5) 2_556 . ?
I Cu1 Cu 120.01(5) 2_556 . ?
I Cu1 Cu 56.03(3) . . ?
I Cu1 Cu1 59.52(4) 2_556 2_556 ?
I Cu1 Cu1 60.05(4) . 2_556 ?
I1 Cu1 Cu 53.76(3) . . ?
Cu1 Cu1 I1 155.20(4) 2_556 . ?
Cu1 Cu1 Cu 111.96(5) 2_556 . ?
N00B Cu1 I 109.59(19) . . ?
N00B Cu1 I 114.65(17) . 2_556 ?
N00B Cu1 I1 109.56(17) . . ?
N00B Cu1 Cu 125.34(17) . . ?
N00B Cu1 Cu1 95.23(17) . 2_556 ?
C007 O005 C00M 104.6(6) . . ?
C00N N006 Cu 121.4(5) . . ?
C00P N006 Cu 133.5(6) . . ?
C00P N006 C00N 105.0(7) . . ?
O005 C007 C007 112.5(4) . 2_556 ?
N00B C007 O005 119.9(6) . . ?
N00B C007 C007 127.5(5) . 2_556 ?
C00H C008 H008 120.2 . . ?
C00O C008 H008 120.2 . . ?
C00O C008 C00H 119.5(7) . . ?
C00C C009 H009 119.4 . . ?
C00C C009 C00I 121.2(11) . . ?
C00I C009 H009 119.4 . . ?
C00P O00A C00L 104.2(6) . . ?
C007 N00B Cu1 135.4(5) . . ?
C007 N00B C00E 106.0(7) . . ?
C00E N00B Cu1 117.9(5) . . ?
C009 C00C H00C 119.6 . . ?
C00Q C00C C009 120.8(10) . . ?
C00Q C00C H00C 119.6 . . ?
C00Q C00D H00D 119.6 . . ?
C00Q C00D C00S 120.9(10) . . ?
C00S C00D H00D 119.6 . . ?
N00B C00E H00E 109.6 . . ?
N00B C00E C00J 110.9(6) . . ?
N00B C00E C00M 102.5(6) . . ?
C00J C00E H00E 109.6 . . ?
C00J C00E C00M 114.4(7) . . ?
C00M C00E H00E 109.6 . . ?
C00H C00F H00F 120.3 . . ?
C00K C00F H00F 120.3 . . ?
C00K C00F C00H 119.3(9) . . ?
C00K C00G H00G 119.9 . . ?
C00K C00G C00O 120.2(7) . . ?
C00O C00G H00G 119.9 . . ?
C008 C00H C00F 120.5(8) . . ?
C008 C00H H00H 119.8 . . ?
C00F C00H H00H 119.8 . . ?
C009 C00I C00R 120.3(8) . . ?
C009 C00I C00S 118.4(8) . . ?
C00S C00I C00R 121.3(8) . . ?
C00E C00J H00A 109.2 . . ?
C00E C00J H00B 109.2 . . ?
C00E C00J C00K 112.1(6) . . ?
H00A C00J H00B 107.9 . . ?
C00K C00J H00A 109.2 . . ?
C00K C00J H00B 109.2 . . ?
C00F C00K C00J 119.4(8) . . ?
C00G C00K C00F 119.5(7) . . ?
C00G C00K C00J 121.1(7) . . ?
O00A C00L H00I 111.4 . . ?
O00A C00L H00J 111.4 . . ?
O00A C00L C00N 101.7(6) . . ?
H00I C00L H00J 109.3 . . ?
C00N C00L H00I 111.4 . . ?
C00N C00L H00J 111.4 . . ?
O005 C00M C00E 103.7(6) . . ?
O005 C00M H00K 111.0 . . ?
O005 C00M H00L 111.0 . . ?
C00E C00M H00K 111.0 . . ?
C00E C00M H00L 111.0 . . ?
H00K C00M H00L 109.0 . . ?
N006 C00N C00L 102.4(6) . . ?
N006 C00N H00N 111.2 . . ?
N006 C00N C00R 106.2(6) . . ?
C00L C00N H00N 111.2 . . ?
C00L C00N C00R 114.0(7) . . ?
C00R C00N H00N 111.2 . . ?
C008 C00O C00G 121.0(8) . . ?
C008 C00O H00O 119.5 . . ?
C00G C00O H00O 119.5 . . ?
N006 C00P O00A 118.8(7) . . ?
N006 C00P C00P 126.9(6) . 2_656 ?
O00A C00P C00P 114.3(5) . 2_656 ?
C00C C00Q C00D 119.2(8) . . ?
C00C C00Q H00Q 120.4 . . ?
C00D C00Q H00Q 120.4 . . ?
C00I C00R C00N 114.0(6) . . ?
C00I C00R H00M 108.7 . . ?
C00I C00R H00P 108.7 . . ?
C00N C00R H00M 108.7 . . ?
C00N C00R H00P 108.7 . . ?
H00M C00R H00P 107.6 . . ?
C00D C00S H00S 120.4 . . ?
C00I C00S C00D 119.2(9) . . ?
C00I C00S H00S 120.4 . . ?

loop_
_geom_bond_atom_site_label_1
_geom_bond_atom_site_label_2
_geom_bond_distance
_geom_bond_site_symmetry_2
_geom_bond_publ_flag
I Cu 2.6685(13) . ?
I Cu1 2.6619(13) . ?
I Cu1 2.6761(12) 2_556 ?
I1 Cu 2.8231(14) 2_656 ?
I1 Cu 2.5814(13) . ?
I1 Cu1 2.6941(13) . ?
Cu Cu 2.696(2) 2_656 ?
Cu Cu1 2.9865(16) . ?
Cu N006 2.028(8) . ?
Cu1 Cu1 2.686(2) 2_556 ?
Cu1 N00B 2.049(9) . ?
O005 C007 1.339(11) . ?
O005 C00M 1.469(8) . ?
N006 C00N 1.496(9) . ?
N006 C00P 1.264(12) . ?
C007 C007 1.483(13) 2_556 ?
C007 N00B 1.272(11) . ?
C008 H008 0.9500 . ?
C008 C00H 1.381(13) . ?
C008 C00O 1.370(12) . ?
C009 H009 0.9500 . ?
C009 C00C 1.380(13) . ?
C009 C00I 1.381(14) . ?
O00A C00L 1.484(10) . ?
O00A C00P 1.336(11) . ?
N00B C00E 1.501(9) . ?
C00C H00C 0.9500 . ?
C00C C00Q 1.368(16) . ?
C00D H00D 0.9500 . ?
C00D C00Q 1.370(15) . ?
C00D C00S 1.408(13) . ?
C00E H00E 1.0000 . ?
C00E C00J 1.509(10) . ?
C00E C00M 1.545(12) . ?
C00F H00F 0.9500 . ?
C00F C00H 1.414(11) . ?
C00F C00K 1.390(12) . ?
C00G H00G 0.9500 . ?
C00G C00K 1.389(12) . ?
C00G C00O 1.391(11) . ?
C00H H00H 0.9500 . ?
C00I C00R 1.498(9) . ?
C00I C00S 1.398(13) . ?
C00J H00A 0.9900 . ?
C00J H00B 0.9900 . ?
C00J C00K 1.523(9) . ?
C00L H00I 0.9900 . ?
C00L H00J 0.9900 . ?
C00L C00N 1.507(12) . ?
C00M H00K 0.9900 . ?
C00M H00L 0.9900 . ?
C00N H00N 1.0000 . ?
C00N C00R 1.541(10) . ?
C00O H00O 0.9500 . ?
C00P C00P 1.469(15) 2_656 ?
C00Q H00Q 0.9500 . ?
C00R H00M 0.9900 . ?
C00R H00P 0.9900 . ?
C00S H00S 0.9500 . ?

loop_
_geom_torsion_atom_site_label_1
_geom_torsion_atom_site_label_2
_geom_torsion_atom_site_label_3
_geom_torsion_atom_site_label_4
_geom_torsion
_geom_torsion_site_symmetry_1
_geom_torsion_site_symmetry_2
_geom_torsion_site_symmetry_3
_geom_torsion_site_symmetry_4
_geom_torsion_publ_flag
Cu N006 C00N C00L -156.0(6) . . . . ?
Cu N006 C00N C00R 84.1(7) . . . . ?
Cu N006 C00P O00A 169.8(6) . . . . ?
Cu N006 C00P C00P -11.1(15) . . . 2_656 ?
Cu1 N00B C00E C00J 77.6(7) . . . . ?
Cu1 N00B C00E C00M -159.9(5) . . . . ?
O005 C007 N00B Cu1 168.2(6) . . . . ?
O005 C007 N00B C00E -1.9(9) . . . . ?
N006 C00N C00R C00I -172.4(7) . . . . ?
C007 O005 C00M C00E 16.5(8) . . . . ?
C007 C007 N00B Cu1 -16.4(14) 2_556 . . . ?
C007 C007 N00B C00E 173.6(9) 2_556 . . . ?
C007 N00B C00E C00J -110.3(7) . . . . ?
C007 N00B C00E C00M 12.2(8) . . . . ?
C009 C00C C00Q C00D -1.2(16) . . . . ?
C009 C00I C00R C00N 96.7(9) . . . . ?
C009 C00I C00S C00D -5.2(13) . . . . ?
O00A C00L C00N N006 -27.2(7) . . . . ?
O00A C00L C00N C00R 87.1(7) . . . . ?
N00B C00E C00J C00K -174.1(7) . . . . ?
N00B C00E C00M O005 -17.3(7) . . . . ?
C00C C009 C00I C00R -179.3(8) . . . . ?
C00C C009 C00I C00S 1.5(13) . . . . ?
C00E C00J C00K C00F 63.6(10) . . . . ?
C00E C00J C00K C00G -117.2(8) . . . . ?
C00H C008 C00O C00G 1.4(13) . . . . ?
C00H C00F C00K C00G 1.6(14) . . . . ?
C00H C00F C00K C00J -179.2(8) . . . . ?
C00I C009 C00C C00Q 1.8(16) . . . . ?
C00J C00E C00M O005 102.8(7) . . . . ?
C00K C00F C00H C008 -1.1(14) . . . . ?
C00K C00G C00O C008 -0.9(12) . . . . ?
C00L O00A C00P N006 -9.8(9) . . . . ?
C00L O00A C00P C00P 171.0(8) . . . 2_656 ?
C00L C00N C00R C00I 75.6(9) . . . . ?
C00M O005 C007 C007 173.9(7) . . . 2_556 ?
C00M O005 C007 N00B -10.0(9) . . . . ?
C00M C00E C00J C00K 70.5(8) . . . . ?
C00N N006 C00P O00A -8.6(9) . . . . ?
C00N N006 C00P C00P 170.4(9) . . . 2_656 ?
C00O C008 C00H C00F -0.5(13) . . . . ?
C00O C00G C00K C00F -0.7(12) . . . . ?
C00O C00G C00K C00J -179.8(7) . . . . ?
C00P N006 C00N C00L 22.7(8) . . . . ?
C00P N006 C00N C00R -97.2(8) . . . . ?
C00P O00A C00L C00N 23.0(8) . . . . ?
C00Q C00D C00S C00I 5.8(15) . . . . ?
C00R C00I C00S C00D 175.7(8) . . . . ?
C00S C00D C00Q C00C -2.6(15) . . . . ?
C00S C00I C00R C00N -84.2(10) . . . . ?
